data_7247028
loop_
_publ_author_name
'Faraonov, Maxim A.'
'Yudanova, Evgeniya I.'
'Kuzmin, Alexey V.'
'Khasanov, Salavat S.'
'Troyanov, Sergey I.'
'Otsuka, Akihiro'
'Yamochi, Hideki'
'Kitagawa, Hiroshi'
'Konarev, Dmitri V.'

_publ_section_title
;
 Synthesis, structure and properties of coordination complexes of tin(ii)
 phthalocyanine and naphthalocyanine with transition metal fragments
;
_journal_issue 33
_journal_name_full CrystEngComm
_journal_page_first 4620
_journal_page_last 4637
_journal_paper_doi 10.1039/D3CE00564J
_journal_volume 25
_journal_year 2023
_chemical_formula_sum 'C95 H53 Cl8 Mo N16 O2 Sn2'
_chemical_formula_weight 2067.45
_space_group_crystal_system monoclinic
_space_group_IT_number 14
_space_group_name_Hall '-P 2yn'
_space_group_name_H-M_alt 'P 1 21/n 1'
_atom_sites_solution_hydrogens geom
_atom_sites_solution_secondary difmap
_audit_creation_method SHELXL-2014/7
_audit_update_record
;
2023-05-23 deposited with the CCDC.	2023-07-13 downloaded from the CCDC.
;
_cell_angle_alpha 90
_cell_angle_beta 104.441(10)
_cell_angle_gamma 90
_cell_formula_units_Z 4
_cell_length_a 16.4500(10)
_cell_length_b 27.473(3)
_cell_length_c 18.743(2)
_cell_measurement_reflns_used 7100
_cell_measurement_temperature 100(2)
_cell_measurement_theta_max 30
_cell_measurement_theta_min 3
_cell_volume 8202.9(14)
_computing_cell_refinement XDS
_computing_data_collection XDS
_computing_data_reduction XDS
_computing_structure_refinement 'SHELXL-2014/7 (Sheldrick, 2014)'
_computing_structure_solution SHELXD
_diffrn_ambient_temperature 100(2)
_diffrn_measured_fraction_theta_full 0.882
_diffrn_measured_fraction_theta_max 0.882
_diffrn_measurement_device_type MAR225
_diffrn_measurement_method CCD
_diffrn_radiation_type synchrotron
_diffrn_radiation_wavelength 0.895
_diffrn_reflns_av_R_equivalents 0.1410
_diffrn_reflns_av_unetI/netI 0.1788
_diffrn_reflns_Laue_measured_fraction_full 0.882
_diffrn_reflns_Laue_measured_fraction_max 0.882
_diffrn_reflns_limit_h_max 18
_diffrn_reflns_limit_h_min -16
_diffrn_reflns_limit_k_max 24
_diffrn_reflns_limit_k_min -32
_diffrn_reflns_limit_l_max 21
_diffrn_reflns_limit_l_min -22
_diffrn_reflns_number 25475
_diffrn_reflns_point_group_measured_fraction_full 0.882
_diffrn_reflns_point_group_measured_fraction_max 0.882
_diffrn_reflns_theta_full 31.767
_diffrn_reflns_theta_max 31.767
_diffrn_reflns_theta_min 1.858
_diffrn_source 'BL 14.3 PSF, BESSY, Berlin, Germany'
_exptl_absorpt_coefficient_mu 1.999
_exptl_absorpt_correction_type none
_exptl_crystal_colour black
_exptl_crystal_density_diffrn 1.674
_exptl_crystal_description plate
_exptl_crystal_F_000 4116
_exptl_crystal_size_max 0.030
_exptl_crystal_size_mid 0.020
_exptl_crystal_size_min 0.010
_refine_diff_density_max 2.522
_refine_diff_density_min -1.755
_refine_diff_density_rms 0.186
_refine_ls_extinction_method none
_refine_ls_goodness_of_fit_ref 1.193
_refine_ls_hydrogen_treatment constr
_refine_ls_matrix_type full
_refine_ls_number_parameters 1105
_refine_ls_number_reflns 12749
_refine_ls_number_restraints 235
_refine_ls_restrained_S_all 1.190
_refine_ls_R_factor_all 0.2431
_refine_ls_R_factor_gt 0.1281
_refine_ls_shift/su_max 0.006
_refine_ls_shift/su_mean 0.001
_refine_ls_structure_factor_coef Fsqd
_refine_ls_weighting_details 'w=1/[\s^2^(Fo^2^)+(0.1200P)^2^+64.0000P] where P=(Fo^2^+2Fc^2^)/3'
_refine_ls_weighting_scheme calc
_refine_ls_wR_factor_gt 0.3251
_refine_ls_wR_factor_ref 0.3704
_reflns_Friedel_coverage 0.000
_reflns_number_gt 5354
_reflns_number_total 12338
_reflns_threshold_expression 'I > 2\s(I)'
_cod_data_source_file d3ce00564j2.cif
_cod_data_source_block SnPc2-MoCO2
_cod_depositor_comments 'Adding full bibliography for 7247026--7247038.cif.'
_cod_original_sg_symbol_H-M 'P 21/n'
_cod_database_code 7247028
_shelx_shelxl_version_number 2014/7
_shelx_space_group_comment
;
The symmetry employed for this shelxl refinement is uniquely defined
by the following loop, which should always be used as a source of
symmetry information in preference to the above space-group names.
They are only intended as comments.
;
_shelx_estimated_absorpt_t_min 0.968
_shelx_estimated_absorpt_t_max 0.989

loop_
_space_group_symop_operation_xyz
'x, y, z'
'-x+1/2, y+1/2, -z+1/2'
'-x, -y, -z'
'x-1/2, -y-1/2, z-1/2'

loop_
_atom_site_label
_atom_site_type_symbol
_atom_site_fract_x
_atom_site_fract_y
_atom_site_fract_z
_atom_site_U_iso_or_equiv
_atom_site_adp_type
_atom_site_occupancy
_atom_site_site_symmetry_order
_atom_site_calc_flag
_atom_site_refinement_flags_posn
_atom_site_refinement_flags_adp
_atom_site_refinement_flags_occupancy
_atom_site_disorder_assembly
_atom_site_disorder_group
Sn1 Sn 0.06129(9) 0.74247(7) 0.87555(7) 0.0506(5) Uani 1 1 d . . . . .
N1 N 0.1653(12) 0.6983(8) 0.9394(8) 0.059(5) Uani 1 1 d . U . . .
N2 N 0.0861(12) 0.6448(8) 0.9955(8) 0.057(5) Uani 1 1 d . . . . .
N3 N 0.1635(11) 0.7917(7) 0.8719(7) 0.048(5) Uani 1 1 d . U . . .
N4 N 0.0843(12) 0.8654(8) 0.8385(8) 0.053(5) Uani 1 1 d . U . . .
N5 N 0.0076(10) 0.8118(7) 0.8999(8) 0.047(5) Uani 1 1 d . . . . .
N6 N -0.0903(10) 0.7851(8) 0.9685(8) 0.049(5) Uani 1 1 d . . . . .
N7 N 0.0087(10) 0.7202(8) 0.9662(7) 0.052(5) Uani 1 1 d . . . . .
N8 N 0.2799(11) 0.7349(10) 0.8870(8) 0.066(7) Uani 1 1 d . . . . .
C1 C 0.1537(13) 0.6568(10) 0.9710(9) 0.049(6) Uani 1 1 d . . . . .
C2 C 0.2281(16) 0.6274(11) 0.9764(11) 0.061(7) Uani 1 1 d . . . . .
C3 C 0.2458(16) 0.5806(11) 1.0053(11) 0.063(7) Uani 1 1 d . . . . .
H3 H 0.2072 0.5629 1.0256 0.075 Uiso 1 1 calc R U . . .
C4 C 0.3201(18) 0.5621(12) 1.0027(11) 0.079(9) Uani 1 1 d . . . . .
H4 H 0.3369 0.5316 1.0256 0.095 Uiso 1 1 calc R U . . .
C5 C 0.3738(16) 0.5861(12) 0.9673(11) 0.070(8) Uani 1 1 d . . . . .
H5 H 0.4223 0.5700 0.9602 0.084 Uiso 1 1 calc R U . . .
C6 C 0.3566(14) 0.6334(11) 0.9428(10) 0.059(7) Uani 1 1 d . . . . .
H6 H 0.3961 0.6516 0.9244 0.071 Uiso 1 1 calc R U . . .
C7 C 0.2800(16) 0.6535(11) 0.9456(10) 0.063(7) Uani 1 1 d . . . . .
C8 C 0.2416(12) 0.6982(9) 0.9239(10) 0.042(5) Uani 1 1 d . U . . .
C9 C 0.240(2) 0.7755(10) 0.8694(10) 0.065(7) Uani 1 1 d . U . . .
C10 C 0.2775(14) 0.8142(11) 0.8335(11) 0.058(7) Uani 1 1 d . . . . .
C11 C 0.3550(13) 0.8174(10) 0.8152(10) 0.058(7) Uani 1 1 d . . . . .
H11 H 0.3951 0.7918 0.8247 0.070 Uiso 1 1 calc R U . . .
C12 C 0.3691(18) 0.8615(14) 0.7816(11) 0.078(8) Uani 1 1 d . U . . .
H12 H 0.4209 0.8656 0.7685 0.094 Uiso 1 1 calc R U . . .
C13 C 0.313(2) 0.8985(13) 0.7671(12) 0.079(8) Uani 1 1 d . U . . .
H13 H 0.3285 0.9278 0.7470 0.095 Uiso 1 1 calc R U . . .
C14 C 0.2347(17) 0.8960(12) 0.7796(12) 0.072(8) Uani 1 1 d . U . . .
H14 H 0.1936 0.9207 0.7649 0.087 Uiso 1 1 calc R U . . .
C15 C 0.2208(16) 0.8537(12) 0.8159(10) 0.070(8) Uani 1 1 d . . . . .
C16 C 0.1487(15) 0.8379(10) 0.8425(11) 0.057(7) Uani 1 1 d . . . . .
C17 C 0.0200(17) 0.8543(10) 0.8687(13) 0.067(7) Uani 1 1 d . U . . .
C18 C -0.0429(16) 0.8897(9) 0.8790(11) 0.058(6) Uani 1 1 d . . . . .
C19 C -0.0580(16) 0.9381(11) 0.8589(10) 0.070(8) Uani 1 1 d . . . . .
H19 H -0.0278 0.9540 0.8285 0.084 Uiso 1 1 calc R U . . .
C20 C -0.1170(18) 0.9619(11) 0.8841(13) 0.079(9) Uani 1 1 d . . . . .
H20 H -0.1263 0.9956 0.8742 0.095 Uiso 1 1 calc R U . . .
C21 C -0.1639(15) 0.9373(10) 0.9241(12) 0.060(7) Uani 1 1 d . . . . .
H21 H -0.2070 0.9547 0.9386 0.072 Uiso 1 1 calc R U . . .
C22 C -0.1531(16) 0.8919(11) 0.9432(14) 0.070(7) Uani 1 1 d . . . . .
H22 H -0.1861 0.8763 0.9715 0.084 Uiso 1 1 calc R U . . .
C23 C -0.0884(14) 0.8666(11) 0.9191(9) 0.055(7) Uani 1 1 d . . . . .
C24 C -0.0577(15) 0.8139(12) 0.9318(10) 0.070(8) Uani 1 1 d . . . . .
C25 C -0.0612(14) 0.7400(11) 0.9850(9) 0.056(7) Uani 1 1 d . . . . .
C26 C -0.0894(16) 0.7035(11) 1.0270(9) 0.064(7) Uani 1 1 d . . . . .
C27 C -0.1575(14) 0.7070(13) 1.0609(11) 0.074(9) Uani 1 1 d . . . . .
H27 H -0.1897 0.7360 1.0586 0.089 Uiso 1 1 calc R U . . .
C28 C -0.1737(15) 0.6674(13) 1.0960(11) 0.073(9) Uani 1 1 d . . . . .
H28 H -0.2185 0.6689 1.1195 0.087 Uiso 1 1 calc R U . . .
C29 C -0.1270(15) 0.6220(11) 1.1006(10) 0.064(7) Uani 1 1 d . . . . .
H29 H -0.1409 0.5942 1.1254 0.077 Uiso 1 1 calc R U . . .
C30 C -0.0606(17) 0.6214(12) 1.0666(11) 0.073(8) Uani 1 1 d . . . . .
H30 H -0.0281 0.5929 1.0659 0.087 Uiso 1 1 calc R U . . .
C31 C -0.0446(13) 0.6629(10) 1.0349(11) 0.053(6) Uani 1 1 d . . . . .
C32 C 0.0223(14) 0.6739(9) 0.9968(11) 0.054(6) Uani 1 1 d . . . . .
Sn2 Sn -0.08710(10) 0.74298(7) 0.61410(7) 0.0505(5) Uani 1 1 d . . . . .
N9 N -0.0323(12) 0.7270(8) 0.5213(9) 0.057(5) Uani 1 1 d . . . . .
N10 N 0.0644(12) 0.7953(9) 0.5291(8) 0.060(6) Uani 1 1 d . . . . .
N11 N -0.0402(9) 0.8131(8) 0.5939(7) 0.052(5) Uani 1 1 d . U . . .
N12 N -0.1291(15) 0.8622(8) 0.6570(9) 0.064(6) Uani 1 1 d . . . . .
N13 N -0.1956(12) 0.7834(10) 0.6131(10) 0.068(6) Uani 1 1 d . U . . .
N14 N -0.2952(13) 0.7212(9) 0.5963(9) 0.067(6) Uani 1 1 d . . . . .
N15 N -0.1811(11) 0.6972(9) 0.5499(9) 0.062(6) Uani 1 1 d . . . . .
N16 N -0.0961(12) 0.6469(8) 0.4874(8) 0.054(5) Uani 1 1 d . . . . .
C33 C -0.0408(16) 0.6785(10) 0.4915(10) 0.055(6) Uani 1 1 d . . . . .
C34 C 0.0295(15) 0.6751(11) 0.4602(10) 0.059(7) Uani 1 1 d . . . . .
C35 C 0.0556(17) 0.6350(11) 0.4196(10) 0.073(8) Uani 1 1 d . . . . .
H35 H 0.0267 0.6047 0.4132 0.087 Uiso 1 1 calc R U . . .
C36 C 0.1270(16) 0.6433(12) 0.3898(12) 0.071(8) Uani 1 1 d . . . . .
H36 H 0.1453 0.6182 0.3626 0.085 Uiso 1 1 calc R U . . .
C37 C 0.1708(16) 0.6887(14) 0.4005(12) 0.075(9) Uani 1 1 d . . . . .
H37 H 0.2180 0.6934 0.3807 0.090 Uiso 1 1 calc R U . . .
C38 C 0.146(2) 0.7243(12) 0.4378(12) 0.082(9) Uani 1 1 d . . . . .
H38 H 0.1763 0.7541 0.4452 0.098 Uiso 1 1 calc R U . . .
C39 C 0.0743(17) 0.7182(12) 0.4670(12) 0.072(8) Uani 1 1 d . . . . .
C40 C 0.0355(14) 0.7493(11) 0.5086(10) 0.055(7) Uani 1 1 d . . . . .
C41 C 0.0293(14) 0.8246(9) 0.5716(11) 0.052(6) Uani 1 1 d . U . . .
C42 C 0.0546(14) 0.8727(11) 0.5889(11) 0.061(7) Uani 1 1 d . U . . .
C43 C 0.1194(16) 0.9008(12) 0.5697(12) 0.074(8) Uani 1 1 d . . . . .
H43 H 0.1540 0.8893 0.5396 0.089 Uiso 1 1 calc R U . . .
C44 C 0.125(2) 0.9484(12) 0.6016(14) 0.090(10) Uani 1 1 d . . . . .
H44 H 0.1718 0.9681 0.5987 0.108 Uiso 1 1 calc R U . . .
C45 C 0.0701(19) 0.9667(11) 0.6347(13) 0.073(8) Uani 1 1 d . . . . .
H45 H 0.0756 1.0000 0.6489 0.088 Uiso 1 1 calc R U . . .
C46 C 0.0066(17) 0.9412(10) 0.6497(10) 0.065(7) Uani 1 1 d . . . . .
H46 H -0.0311 0.9560 0.6742 0.078 Uiso 1 1 calc R U . . .
C47 C -0.0023(15) 0.8925(11) 0.6282(11) 0.060(7) Uani 1 1 d . . . . .
C48 C -0.0626(15) 0.8554(11) 0.6296(10) 0.064(7) Uani 1 1 d . U . . .
C49 C -0.1895(17) 0.8318(12) 0.6502(11) 0.064(7) Uani 1 1 d . . . . .
C50 C -0.2680(17) 0.8378(11) 0.6708(9) 0.061(7) Uani 1 1 d . . . . .
C51 C -0.2966(16) 0.8802(11) 0.7003(10) 0.066(7) Uani 1 1 d . . . . .
H51 H -0.2643 0.9092 0.7092 0.079 Uiso 1 1 calc R U . . .
C52 C -0.3784(19) 0.8764(13) 0.7159(12) 0.076(8) Uani 1 1 d . . . . .
H52 H -0.4020 0.9036 0.7350 0.092 Uiso 1 1 calc R U . . .
C53 C -0.4230(17) 0.8314(13) 0.7024(11) 0.076(9) Uani 1 1 d . . . . .
H53 H -0.4751 0.8280 0.7153 0.091 Uiso 1 1 calc R U . . .
C54 C -0.3924(15) 0.7937(11) 0.6717(11) 0.066(7) Uani 1 1 d . . . . .
H54 H -0.4229 0.7640 0.6616 0.080 Uiso 1 1 calc R U . . .
C55 C -0.3180(14) 0.7987(12) 0.6556(10) 0.060(7) Uani 1 1 d . . . . .
C56 C -0.2684(19) 0.7644(11) 0.6176(12) 0.070(8) Uani 1 1 d . . . . .
C57 C -0.2610(14) 0.6891(12) 0.5659(12) 0.064(8) Uani 1 1 d . . . . .
C58 C -0.2939(14) 0.6426(11) 0.5390(9) 0.060(8) Uani 1 1 d . . . . .
C59 C -0.3665(14) 0.6177(11) 0.5382(12) 0.064(7) Uani 1 1 d . U . . .
H59 H -0.4092 0.6312 0.5582 0.077 Uiso 1 1 calc R U . . .
C60 C -0.3740(17) 0.5722(11) 0.5068(13) 0.074(8) Uani 1 1 d . . . . .
H60 H -0.4226 0.5542 0.5092 0.089 Uiso 1 1 calc R U . . .
C61 C -0.3185(18) 0.5491(12) 0.4716(12) 0.073(8) Uani 1 1 d . . . . .
H61 H -0.3304 0.5181 0.4488 0.088 Uiso 1 1 calc R U . . .
C62 C -0.2471(16) 0.5734(11) 0.4720(11) 0.063(7) Uani 1 1 d . . . . .
H62 H -0.2061 0.5592 0.4507 0.076 Uiso 1 1 calc R U . . .
C63 C -0.2334(16) 0.6204(10) 0.5045(10) 0.059(7) Uani 1 1 d . . . . .
C64 C -0.1635(16) 0.6532(10) 0.5131(10) 0.059(7) Uani 1 1 d . . . . .
Mo1 Mo -0.01186(12) 0.70263(8) 0.74494(8) 0.0476(5) Uani 1 1 d . . . . .
O1 O -0.1542(9) 0.7661(7) 0.7856(6) 0.061(5) Uani 1 1 d . . . . .
O2 O 0.1235(12) 0.7692(7) 0.7063(8) 0.072(5) Uani 1 1 d . . . . .
C65 C -0.015(2) 0.6314(10) 0.6795(14) 0.072(7) Uani 1 1 d . U . . .
H65 H -0.0142 0.6309 0.6290 0.086 Uiso 1 1 calc R U . . .
C66 C -0.079(3) 0.6325(12) 0.7008(16) 0.092(10) Uani 1 1 d . U . . .
H66 H -0.1338 0.6374 0.6700 0.111 Uiso 1 1 calc R U . . .
C67 C -0.0614(17) 0.6258(11) 0.7749(15) 0.074(8) Uani 1 1 d . . . . .
H67 H -0.1027 0.6216 0.8019 0.089 Uiso 1 1 calc R U . . .
C68 C 0.0216(19) 0.6259(11) 0.8054(11) 0.086(9) Uani 1 1 d D U . . .
H68 H 0.0521 0.6236 0.8555 0.103 Uiso 1 1 calc R U . . .
C69 C 0.0531(17) 0.6309(10) 0.7340(14) 0.072(7) Uani 1 1 d D U . . .
H69 H 0.1097 0.6332 0.7305 0.087 Uiso 1 1 calc R U . . .
C70 C -0.1037(16) 0.7450(9) 0.7701(11) 0.052(6) Uani 1 1 d . . . . .
C71 C 0.0715(16) 0.7452(11) 0.7228(12) 0.061(7) Uani 1 1 d . . . . .
Cl1 Cl 0.2317(5) 0.4500(3) 1.0469(3) 0.089(2) Uani 1 1 d . . . . .
Cl2 Cl 0.3050(5) 0.4921(4) 1.2043(4) 0.097(3) Uani 1 1 d . . . . .
Cl3 Cl 0.1896(6) 0.5523(3) 0.5552(4) 0.100(3) Uani 1 1 d . . . . .
Cl4 Cl 0.2818(6) 0.5243(4) 0.7169(5) 0.123(3) Uani 1 1 d . . . . .
Cl5 Cl 0.0490(6) 0.1790(4) 0.8693(4) 0.117(3) Uani 1 1 d . . . . .
Cl6 Cl 0.0443(6) 0.0698(4) 0.8649(5) 0.119(3) Uani 1 1 d . . . . .
Cl7 Cl -0.1177(6) 0.4887(4) 0.1648(4) 0.112(3) Uani 1 1 d . . . . .
Cl8 Cl 0.0674(7) 0.4920(4) 0.1437(5) 0.125(3) Uani 1 1 d . . . . .
C72 C 0.2518(9) 0.4121(6) 1.1219(7) 0.062(7) Uani 1 1 d DG . . . .
C73 C 0.2832(10) 0.4298(6) 1.1930(9) 0.086(9) Uani 1 1 d DG . . . .
C74 C 0.3015(9) 0.3977(8) 1.2523(6) 0.081(11) Uani 1 1 d DG . . . .
H74 H 0.3230 0.4098 1.3008 0.097 Uiso 1 1 calc R U . . .
C75 C 0.2884(9) 0.3481(7) 1.2405(7) 0.072(9) Uani 1 1 d DG . . . .
H75 H 0.3009 0.3262 1.2810 0.086 Uiso 1 1 calc R U . . .
C76 C 0.2570(10) 0.3304(5) 1.1695(9) 0.071(7) Uani 1 1 d DG . . . .
H76 H 0.2480 0.2965 1.1614 0.086 Uiso 1 1 calc R U . . .
C77 C 0.2386(9) 0.3625(6) 1.1102(6) 0.065(7) Uani 1 1 d DG . . . .
H77 H 0.2172 0.3504 1.0616 0.078 Uiso 1 1 calc R U . . .
C78 C 0.2210(15) 0.5964(8) 0.6222(10) 0.073(8) Uani 1 1 d D . . . .
C79 C 0.2635(14) 0.5845(8) 0.6938(9) 0.067(7) Uani 1 1 d D . . . .
C80 C 0.2877(16) 0.6207(10) 0.7455(11) 0.092(9) Uani 1 1 d D U . . .
H80 H 0.3136 0.6125 0.7952 0.110 Uiso 1 1 calc R U . . .
C81 C 0.2740(16) 0.6695(10) 0.7246(12) 0.093(10) Uani 1 1 d D U . . .
H81 H 0.2937 0.6946 0.7596 0.111 Uiso 1 1 calc R U . . .
C82 C 0.2317(15) 0.6814(9) 0.6531(13) 0.092(10) Uani 1 1 d D . . . .
H82 H 0.2194 0.7144 0.6401 0.110 Uiso 1 1 calc R U . . .
C83 C 0.2073(16) 0.6452(9) 0.6006(11) 0.074(8) Uani 1 1 d D . . . .
H83 H 0.1816 0.6533 0.5508 0.089 Uiso 1 1 calc R U . . .
C84 C 0.0216(15) 0.1510(10) 0.7893(12) 0.087(9) Uani 1 1 d D U . . .
C85 C 0.0217(16) 0.0998(10) 0.7863(11) 0.090(11) Uani 1 1 d D . . . .
C86 C -0.0068(17) 0.0745(9) 0.7213(12) 0.108(11) Uani 1 1 d D U . . .
H86 H -0.0093 0.0400 0.7216 0.129 Uiso 1 1 calc R U . . .
C87 C -0.0322(15) 0.1004(10) 0.6542(12) 0.090(9) Uani 1 1 d D U . . .
H87 H -0.0500 0.0840 0.6083 0.108 Uiso 1 1 calc R U . . .
C88 C -0.0297(19) 0.1512(10) 0.6585(13) 0.106(10) Uani 1 1 d D U . . .
H88 H -0.0490 0.1690 0.6140 0.127 Uiso 1 1 calc R U . . .
C89 C -0.0013(18) 0.1772(10) 0.7227(14) 0.106(10) Uani 1 1 d D U . . .
H89 H 0.0027 0.2117 0.7220 0.127 Uiso 1 1 calc R U . . .
C90 C -0.0307(13) 0.4917(12) 0.2396(12) 0.091(9) Uani 1 1 d D U . . .
C91 C 0.0511(14) 0.4930(14) 0.2312(12) 0.099(9) Uani 1 1 d D U . . .
C92 C 0.1201(14) 0.4968(12) 0.2909(12) 0.090(9) Uani 1 1 d D U . . .
H92 H 0.1754 0.5001 0.2845 0.109 Uiso 1 1 calc R U . . .
C93 C 0.1044(17) 0.4954(15) 0.3618(12) 0.113(10) Uani 1 1 d D U . . .
H93 H 0.1502 0.4957 0.4042 0.135 Uiso 1 1 calc R U . . .
C94 C 0.0227(18) 0.4935(16) 0.3702(14) 0.127(14) Uani 1 1 d D . . . .
H94 H 0.0142 0.4922 0.4184 0.153 Uiso 1 1 calc R U . . .
C95 C -0.0459(16) 0.4935(11) 0.3108(13) 0.079(8) Uani 1 1 d D . . . .
H95 H -0.1014 0.4946 0.3171 0.094 Uiso 1 1 calc R U . . .

loop_
_atom_site_aniso_label
_atom_site_aniso_U_11
_atom_site_aniso_U_22
_atom_site_aniso_U_33
_atom_site_aniso_U_23
_atom_site_aniso_U_13
_atom_site_aniso_U_12
Sn1 0.0452(11) 0.0669(14) 0.0382(7) 0.0013(7) 0.0075(6) 0.0027(8)
N1 0.074(15) 0.061(15) 0.030(8) 0.012(8) -0.009(8) -0.001(10)
N2 0.059(14) 0.061(16) 0.041(9) -0.009(8) -0.005(8) 0.003(10)
N3 0.067(13) 0.054(14) 0.031(7) 0.000(7) 0.029(8) 0.010(9)
N4 0.043(13) 0.069(15) 0.047(9) -0.010(8) 0.012(8) -0.006(10)
N5 0.031(11) 0.051(15) 0.060(10) -0.008(9) 0.014(8) 0.005(8)
N6 0.044(12) 0.072(17) 0.029(8) -0.001(8) 0.004(7) 0.010(10)
N7 0.032(12) 0.094(19) 0.030(8) -0.011(8) 0.008(7) -0.002(9)
N8 0.046(13) 0.13(3) 0.029(8) -0.012(10) 0.025(8) -0.012(12)
C1 0.037(15) 0.08(2) 0.033(9) 0.006(10) 0.016(9) 0.011(11)
C2 0.07(2) 0.05(2) 0.050(12) -0.011(12) 0.008(12) -0.002(14)
C3 0.061(19) 0.08(2) 0.050(12) -0.010(12) 0.020(11) -0.002(14)
C4 0.08(2) 0.11(3) 0.045(13) 0.000(13) 0.009(13) 0.011(17)
C5 0.065(18) 0.10(3) 0.046(12) -0.033(14) 0.015(11) 0.022(16)
C6 0.038(17) 0.10(3) 0.042(11) -0.009(12) 0.008(10) 0.006(13)
C7 0.067(19) 0.07(2) 0.040(11) -0.001(11) -0.013(11) -0.006(15)
C8 0.028(13) 0.051(16) 0.046(10) -0.001(9) 0.008(9) 0.011(9)
C9 0.12(2) 0.045(17) 0.030(10) 0.005(9) 0.016(12) 0.003(15)
C10 0.028(16) 0.07(2) 0.064(13) -0.008(12) -0.006(10) -0.006(12)
C11 0.030(15) 0.09(2) 0.046(11) -0.012(12) -0.008(9) 0.012(12)
C12 0.07(2) 0.12(3) 0.043(11) -0.020(14) 0.016(12) -0.032(16)
C13 0.09(2) 0.09(2) 0.046(11) -0.019(12) 0.007(13) -0.011(16)
C14 0.072(19) 0.09(2) 0.056(12) -0.006(13) 0.016(12) -0.029(14)
C15 0.071(19) 0.11(3) 0.031(10) -0.010(12) 0.008(10) 0.005(16)
C16 0.073(19) 0.07(2) 0.047(11) -0.014(11) 0.044(12) -0.024(14)
C17 0.073(15) 0.038(14) 0.073(12) -0.016(11) -0.011(11) -0.004(11)
C18 0.10(2) 0.028(15) 0.050(11) 0.001(10) 0.020(12) 0.013(13)
C19 0.09(2) 0.09(3) 0.038(11) -0.009(12) 0.042(12) 0.012(16)
C20 0.10(2) 0.04(2) 0.086(17) -0.011(14) 0.006(16) 0.034(16)
C21 0.065(17) 0.05(2) 0.067(14) -0.027(12) 0.027(12) 0.001(13)
C22 0.066(19) 0.05(2) 0.092(17) -0.006(14) 0.020(13) 0.019(14)
C23 0.051(16) 0.10(2) 0.018(8) -0.005(10) 0.003(8) -0.006(13)
C24 0.072(19) 0.12(3) 0.024(10) -0.004(12) 0.018(10) -0.007(16)
C25 0.055(16) 0.09(2) 0.028(9) -0.004(11) 0.028(9) -0.002(13)
C26 0.086(19) 0.09(2) 0.022(9) 0.007(10) 0.020(10) 0.010(16)
C27 0.052(17) 0.13(3) 0.041(11) -0.015(14) 0.017(11) 0.004(15)
C28 0.062(18) 0.12(3) 0.039(11) 0.015(13) 0.022(11) -0.014(16)
C29 0.062(18) 0.09(3) 0.041(11) -0.005(12) 0.015(11) -0.001(15)
C30 0.08(2) 0.08(2) 0.056(13) -0.007(13) 0.006(12) -0.021(15)
C31 0.035(15) 0.07(2) 0.056(12) 0.010(11) 0.013(10) 0.004(12)
C32 0.050(16) 0.045(18) 0.060(12) -0.004(11) 0.000(10) 0.023(12)
Sn2 0.0514(11) 0.0619(13) 0.0367(7) 0.0018(6) 0.0081(6) 0.0022(8)
N9 0.043(14) 0.059(17) 0.061(10) 0.011(9) -0.001(9) 0.015(9)
N10 0.062(14) 0.076(19) 0.040(9) 0.005(9) 0.009(8) 0.001(11)
N11 0.021(10) 0.109(17) 0.026(7) 0.016(8) 0.004(6) 0.000(9)
N12 0.097(18) 0.045(16) 0.047(9) 0.006(9) 0.014(10) 0.003(12)
N13 0.033(13) 0.090(18) 0.063(10) 0.028(11) -0.022(8) -0.005(11)
N14 0.070(16) 0.070(19) 0.048(10) 0.001(10) -0.009(9) 0.020(12)
N15 0.054(13) 0.083(19) 0.056(10) 0.044(11) 0.024(9) 0.000(10)
N16 0.052(14) 0.084(19) 0.028(8) -0.014(8) 0.013(8) -0.007(11)
C33 0.07(2) 0.050(19) 0.037(10) -0.005(10) 0.005(11) 0.014(13)
C34 0.059(17) 0.07(2) 0.040(11) -0.007(11) 0.006(10) -0.006(13)
C35 0.12(2) 0.06(2) 0.031(10) -0.001(10) 0.019(12) 0.000(16)
C36 0.064(19) 0.09(3) 0.060(13) -0.001(14) 0.028(12) 0.006(16)
C37 0.054(19) 0.12(3) 0.054(13) 0.019(15) 0.015(12) 0.024(17)
C38 0.10(3) 0.07(2) 0.051(14) -0.003(13) -0.017(14) 0.005(17)
C39 0.054(19) 0.11(3) 0.049(13) 0.010(13) -0.002(12) -0.008(16)
C40 0.042(16) 0.08(2) 0.041(10) 0.005(12) 0.012(10) 0.002(13)
C41 0.049(15) 0.045(16) 0.058(11) -0.008(10) 0.007(10) -0.001(11)
C42 0.047(15) 0.09(2) 0.049(11) -0.001(11) 0.020(10) 0.006(12)
C43 0.08(2) 0.08(3) 0.060(13) 0.031(14) 0.021(12) -0.009(15)
C44 0.11(3) 0.06(2) 0.081(18) -0.005(15) -0.022(16) -0.012(18)
C45 0.10(2) 0.044(19) 0.071(15) 0.003(13) 0.010(15) 0.015(16)
C46 0.10(2) 0.07(2) 0.036(10) 0.013(11) 0.027(11) -0.015(15)
C47 0.077(19) 0.06(2) 0.049(11) 0.007(11) 0.036(12) 0.006(14)
C48 0.066(15) 0.10(2) 0.034(9) 0.004(11) 0.028(10) 0.025(13)
C49 0.07(2) 0.07(2) 0.047(12) 0.011(12) 0.010(12) -0.004(15)
C50 0.08(2) 0.07(2) 0.025(9) 0.000(10) -0.007(10) 0.010(15)
C51 0.08(2) 0.08(2) 0.041(11) 0.005(11) 0.019(11) 0.012(14)
C52 0.10(2) 0.08(3) 0.060(14) 0.000(14) 0.025(14) 0.024(17)
C53 0.08(2) 0.11(3) 0.048(12) 0.027(14) 0.037(13) 0.049(19)
C54 0.066(19) 0.07(2) 0.061(13) 0.009(12) 0.014(12) 0.017(14)
C55 0.043(17) 0.11(3) 0.035(10) 0.000(12) 0.020(10) 0.021(14)
C56 0.08(2) 0.05(2) 0.060(13) 0.005(12) -0.030(13) 0.003(15)
C57 0.039(17) 0.10(3) 0.058(13) -0.003(14) 0.015(11) 0.024(14)
C58 0.052(16) 0.11(3) 0.022(9) 0.011(10) 0.013(9) -0.011(14)
C59 0.029(14) 0.070(19) 0.083(14) 0.019(13) -0.005(10) 0.012(11)
C60 0.07(2) 0.07(2) 0.070(15) 0.017(14) -0.007(13) -0.026(15)
C61 0.08(2) 0.07(2) 0.062(14) 0.013(13) 0.021(14) -0.003(16)
C62 0.066(19) 0.07(2) 0.054(12) 0.010(12) 0.023(11) -0.001(14)
C63 0.08(2) 0.06(2) 0.038(10) 0.009(10) 0.013(11) 0.007(14)
C64 0.08(2) 0.052(19) 0.032(10) 0.001(10) -0.010(11) 0.008(14)
Mo1 0.0467(13) 0.0580(14) 0.0362(8) 0.0014(8) 0.0066(7) 0.0015(10)
O1 0.041(10) 0.113(17) 0.032(7) 0.001(7) 0.015(6) 0.026(9)
O2 0.067(14) 0.067(15) 0.062(9) 0.004(8) -0.020(8) 0.003(10)
C65 0.08(2) 0.049(17) 0.070(14) 0.013(12) -0.023(13) 0.006(13)
C66 0.12(2) 0.049(18) 0.082(16) -0.010(13) -0.018(16) 0.007(16)
C67 0.06(2) 0.07(2) 0.108(19) 0.028(15) 0.048(16) 0.008(13)
C68 0.11(2) 0.070(19) 0.054(12) -0.006(12) -0.030(12) -0.003(15)
C69 0.069(16) 0.046(15) 0.108(15) -0.017(12) 0.033(12) 0.015(11)
C70 0.066(18) 0.033(16) 0.055(12) 0.010(10) 0.011(11) -0.011(12)
C71 0.050(18) 0.07(2) 0.066(13) -0.006(13) 0.020(11) -0.016(14)
Cl1 0.096(6) 0.098(7) 0.070(4) 0.014(4) 0.016(3) -0.004(4)
Cl2 0.103(6) 0.088(7) 0.098(5) -0.029(4) 0.020(4) -0.008(5)
Cl3 0.133(7) 0.081(7) 0.084(4) -0.021(4) 0.026(4) -0.001(5)
Cl4 0.096(7) 0.109(9) 0.159(7) 0.065(7) 0.022(5) 0.010(5)
Cl5 0.103(7) 0.150(11) 0.106(5) -0.026(6) 0.038(5) -0.012(6)
Cl6 0.111(7) 0.146(11) 0.109(6) 0.024(6) 0.048(5) 0.018(6)
Cl7 0.121(8) 0.101(9) 0.110(5) 0.001(5) 0.022(5) 0.017(6)
Cl8 0.148(9) 0.122(10) 0.109(6) 0.009(6) 0.044(5) 0.008(7)
C72 0.051(16) 0.09(2) 0.053(12) 0.003(12) 0.026(10) 0.004(13)
C73 0.07(2) 0.10(3) 0.087(18) -0.020(17) 0.018(14) -0.002(17)
C74 0.041(16) 0.17(4) 0.028(11) 0.008(14) 0.009(9) 0.010(17)
C75 0.054(17) 0.13(3) 0.039(12) 0.024(14) 0.025(11) 0.003(16)
C76 0.072(19) 0.06(2) 0.088(17) 0.017(14) 0.032(14) 0.018(14)
C77 0.056(17) 0.07(2) 0.075(15) -0.026(14) 0.026(12) 0.001(13)
C78 0.067(19) 0.08(3) 0.062(14) -0.021(14) -0.001(12) -0.001(15)
C79 0.070(18) 0.08(2) 0.054(13) 0.000(12) 0.018(11) -0.012(14)
C80 0.055(17) 0.13(3) 0.076(15) -0.001(16) -0.008(12) 0.004(16)
C81 0.072(18) 0.13(2) 0.079(15) -0.034(16) 0.017(13) -0.025(16)
C82 0.05(2) 0.11(3) 0.12(2) 0.01(2) 0.039(17) -0.014(16)
C83 0.09(2) 0.06(2) 0.068(15) -0.005(13) 0.012(13) 0.006(16)
C84 0.051(16) 0.12(2) 0.102(16) 0.007(16) 0.051(13) 0.008(15)
C85 0.08(2) 0.13(4) 0.074(16) -0.038(18) 0.042(14) -0.010(19)
C86 0.088(19) 0.15(3) 0.088(16) 0.011(17) 0.022(14) 0.036(18)
C87 0.035(15) 0.10(2) 0.122(18) 0.000(17) 0.005(13) -0.012(14)
C88 0.088(16) 0.127(19) 0.101(14) 0.039(14) 0.021(12) 0.009(14)
C89 0.082(17) 0.13(2) 0.104(16) -0.026(16) 0.024(14) -0.003(16)
C90 0.07(2) 0.08(2) 0.14(2) 0.028(17) 0.063(17) 0.005(14)
C91 0.12(2) 0.09(2) 0.097(16) 0.011(14) 0.049(16) 0.006(16)
C92 0.12(2) 0.09(2) 0.083(15) 0.001(14) 0.069(15) -0.017(17)
C93 0.14(2) 0.09(2) 0.101(16) -0.014(15) 0.024(15) -0.004(17)
C94 0.12(3) 0.12(4) 0.16(3) -0.05(3) 0.06(3) 0.00(3)
C95 0.09(2) 0.07(2) 0.093(18) -0.008(15) 0.050(17) 0.009(16)

loop_
_atom_type_symbol
_atom_type_description
_atom_type_scat_dispersion_real
_atom_type_scat_dispersion_imag
_atom_type_scat_source
C C 0.0033 0.0016 'International Tables Vol C Tables 4.2.6.8 and 6.1.1.4'
H H 0.0000 0.0000 'International Tables Vol C Tables 4.2.6.8 and 6.1.1.4'
N N 0.0061 0.0033 'International Tables Vol C Tables 4.2.6.8 and 6.1.1.4'
O O 0.0106 0.0060 'International Tables Vol C Tables 4.2.6.8 and 6.1.1.4'
Cl Cl 0.1484 0.1585 'International Tables Vol C Tables 4.2.6.8 and 6.1.1.4'
Mo Mo -1.6832 0.6857 'International Tables Vol C Tables 4.2.6.8 and 6.1.1.4'
Sn Sn -0.6537 1.4246 'International Tables Vol C Tables 4.2.6.8 and 6.1.1.4'

loop_
_geom_angle_atom_site_label_1
_geom_angle_atom_site_label_2
_geom_angle_atom_site_label_3
_geom_angle
_geom_angle_site_symmetry_1
_geom_angle_site_symmetry_3
_geom_angle_publ_flag
N3 Sn1 N7 131.4(6) . . ?
N3 Sn1 N1 81.8(7) . . ?
N7 Sn1 N1 80.0(7) . . ?
N3 Sn1 N5 79.7(7) . . ?
N7 Sn1 N5 79.8(7) . . ?
N1 Sn1 N5 131.8(7) . . ?
N3 Sn1 Mo1 113.6(4) . . ?
N7 Sn1 Mo1 115.0(5) . . ?
N1 Sn1 Mo1 112.6(5) . . ?
N5 Sn1 Mo1 115.6(4) . . ?
C1 N1 C8 110(2) . . ?
C1 N1 Sn1 122.9(15) . . ?
C8 N1 Sn1 121.4(14) . . ?
C32 N2 C1 126(2) . . ?
C9 N3 C16 111.3(19) . . ?
C9 N3 Sn1 122.1(18) . . ?
C16 N3 Sn1 121.6(14) . . ?
C16 N4 C17 124(2) . . ?
C17 N5 C24 112(2) . . ?
C17 N5 Sn1 123.4(15) . . ?
C24 N5 Sn1 122.3(19) . . ?
C24 N6 C25 122(2) . . ?
C32 N7 C25 108.0(18) . . ?
C32 N7 Sn1 121.7(14) . . ?
C25 N7 Sn1 127.0(16) . . ?
C9 N8 C8 118(2) . . ?
N1 C1 N2 126(2) . . ?
N1 C1 C2 107.3(19) . . ?
N2 C1 C2 127(2) . . ?
C7 C2 C3 124(3) . . ?
C7 C2 C1 107(3) . . ?
C3 C2 C1 129(2) . . ?
C4 C3 C2 116(3) . . ?
C3 C4 C5 122(3) . . ?
C6 C5 C4 120(2) . . ?
C5 C6 C7 118(2) . . ?
C2 C7 C6 119(3) . . ?
C2 C7 C8 108(2) . . ?
C6 C7 C8 134(3) . . ?
N1 C8 C7 108(2) . . ?
N1 C8 N8 129(2) . . ?
C7 C8 N8 122(2) . . ?
N8 C9 N3 134(3) . . ?
N8 C9 C10 120(3) . . ?
N3 C9 C10 106(2) . . ?
C11 C10 C15 119(3) . . ?
C11 C10 C9 132(3) . . ?
C15 C10 C9 109(2) . . ?
C10 C11 C12 115(2) . . ?
C13 C12 C11 124(3) . . ?
C12 C13 C14 124(3) . . ?
C13 C14 C15 114(3) . . ?
C14 C15 C10 125(3) . . ?
C14 C15 C16 131(3) . . ?
C10 C15 C16 104(3) . . ?
N4 C16 N3 128.5(18) . . ?
N4 C16 C15 122(3) . . ?
N3 C16 C15 109(2) . . ?
N5 C17 N4 127(2) . . ?
N5 C17 C18 109(2) . . ?
N4 C17 C18 124(3) . . ?
C23 C18 C19 121(2) . . ?
C23 C18 C17 106(2) . . ?
C19 C18 C17 133(2) . . ?
C20 C19 C18 118(2) . . ?
C19 C20 C21 120(3) . . ?
C22 C21 C20 124(2) . . ?
C21 C22 C23 116(3) . . ?
C18 C23 C22 121(3) . . ?
C18 C23 C24 109(2) . . ?
C22 C23 C24 130(2) . . ?
N6 C24 N5 135(3) . . ?
N6 C24 C23 121(2) . . ?
N5 C24 C23 104(2) . . ?
N6 C25 N7 125(2) . . ?
N6 C25 C26 129(2) . . ?
N7 C25 C26 106(2) . . ?
C31 C26 C25 114(2) . . ?
C31 C26 C27 119(3) . . ?
C25 C26 C27 127(3) . . ?
C28 C27 C26 116(3) . . ?
C27 C28 C29 124(2) . . ?
C30 C29 C28 116(3) . . ?
C31 C30 C29 117(3) . . ?
C26 C31 C30 127(2) . . ?
C26 C31 C32 104(2) . . ?
C30 C31 C32 129(3) . . ?
N2 C32 N7 126(2) . . ?
N2 C32 C31 125(2) . . ?
N7 C32 C31 108.8(18) . . ?
N13 Sn2 N15 79.0(9) . . ?
N13 Sn2 N11 82.3(8) . . ?
N15 Sn2 N11 132.6(6) . . ?
N13 Sn2 N9 128.0(7) . . ?
N15 Sn2 N9 79.5(7) . . ?
N11 Sn2 N9 78.6(7) . . ?
N13 Sn2 Mo1 115.0(5) . . ?
N15 Sn2 Mo1 112.2(5) . . ?
N11 Sn2 Mo1 115.2(4) . . ?
N9 Sn2 Mo1 116.9(5) . . ?
C40 N9 C33 111(2) . . ?
C40 N9 Sn2 124.9(16) . . ?
C33 N9 Sn2 118.3(15) . . ?
C41 N10 C40 123(2) . . ?
C41 N11 C48 107(2) . . ?
C41 N11 Sn2 129.5(17) . . ?
C48 N11 Sn2 120.1(13) . . ?
C49 N12 C48 124(3) . . ?
C56 N13 C49 106(2) . . ?
C56 N13 Sn2 125(2) . . ?
C49 N13 Sn2 120.6(15) . . ?
C57 N14 C56 129(3) . . ?
C57 N15 C64 106(2) . . ?
C57 N15 Sn2 123.4(17) . . ?
C64 N15 Sn2 123.9(15) . . ?
C33 N16 C64 123(2) . . ?
N16 C33 C34 126(2) . . ?
N16 C33 N9 132(2) . . ?
C34 C33 N9 102(2) . . ?
C39 C34 C33 112(3) . . ?
C39 C34 C35 118(2) . . ?
C33 C34 C35 130(3) . . ?
C36 C35 C34 117(3) . . ?
C37 C36 C35 121(3) . . ?
C38 C37 C36 120(3) . . ?
C37 C38 C39 121(3) . . ?
C34 C39 C40 105(2) . . ?
C34 C39 C38 122(3) . . ?
C40 C39 C38 132(3) . . ?
N9 C40 N10 128(2) . . ?
N9 C40 C39 109(3) . . ?
N10 C40 C39 123(2) . . ?
N11 C41 N10 124(2) . . ?
N11 C41 C42 112(2) . . ?
N10 C41 C42 123(2) . . ?
C41 C42 C47 106(2) . . ?
C41 C42 C43 130(2) . . ?
C47 C42 C43 123(3) . . ?
C44 C43 C42 111(3) . . ?
C45 C44 C43 124(3) . . ?
C44 C45 C46 124(3) . . ?
C45 C46 C47 118(2) . . ?
C46 C47 C48 135(2) . . ?
C46 C47 C42 118(2) . . ?
C48 C47 C42 107(2) . . ?
N12 C48 C47 123(3) . . ?
N12 C48 N11 129(3) . . ?
C47 C48 N11 108.0(18) . . ?
N12 C49 C50 128(3) . . ?
N12 C49 N13 126(2) . . ?
C50 C49 N13 105(2) . . ?
C55 C50 C51 120(3) . . ?
C55 C50 C49 113(3) . . ?
C51 C50 C49 127(3) . . ?
C50 C51 C52 116(3) . . ?
C53 C52 C51 119(3) . . ?
C54 C53 C52 121(3) . . ?
C55 C54 C53 119(3) . . ?
C54 C55 C50 126(3) . . ?
C54 C55 C56 132(3) . . ?
C50 C55 C56 103(2) . . ?
N14 C56 N13 126(3) . . ?
N14 C56 C55 122(3) . . ?
N13 C56 C55 112(3) . . ?
N14 C57 C58 128(2) . . ?
N14 C57 N15 121(3) . . ?
C58 C57 N15 111(2) . . ?
C59 C58 C57 134(2) . . ?
C59 C58 C63 118(3) . . ?
C57 C58 C63 107(2) . . ?
C58 C59 C60 116(2) . . ?
C59 C60 C61 128(3) . . ?
C62 C61 C60 116(3) . . ?
C61 C62 C63 120(2) . . ?
C62 C63 C64 131(2) . . ?
C62 C63 C58 121(2) . . ?
C64 C63 C58 108(2) . . ?
N16 C64 C63 127(2) . . ?
N16 C64 N15 124(2) . . ?
C63 C64 N15 109(2) . . ?
C71 Mo1 C70 108.0(10) . . ?
C71 Mo1 C66 138.2(12) . . ?
C70 Mo1 C66 104.2(12) . . ?
C71 Mo1 C69 97.5(11) . . ?
C70 Mo1 C69 154.3(9) . . ?
C66 Mo1 C69 55.3(12) . . ?
C71 Mo1 C65 108.9(11) . . ?
C70 Mo1 C65 133.2(10) . . ?
C66 Mo1 C65 30.9(10) . . ?
C69 Mo1 C65 33.3(9) . . ?
C71 Mo1 C67 153.4(11) . . ?
C70 Mo1 C67 97.7(9) . . ?
C66 Mo1 C67 33.9(10) . . ?
C69 Mo1 C67 56.6(9) . . ?
C65 Mo1 C67 53.8(10) . . ?
C71 Mo1 C68 123.1(11) . . ?
C70 Mo1 C68 119.1(9) . . ?
C66 Mo1 C68 57.2(10) . . ?
C69 Mo1 C68 38.9(7) . . ?
C65 Mo1 C68 58.4(8) . . ?
C67 Mo1 C68 32.7(8) . . ?
C71 Mo1 Sn1 76.5(7) . . ?
C70 Mo1 Sn1 75.3(6) . . ?
C66 Mo1 Sn1 138.3(8) . . ?
C69 Mo1 Sn1 108.8(7) . . ?
C65 Mo1 Sn1 141.2(6) . . ?
C67 Mo1 Sn1 104.4(7) . . ?
C68 Mo1 Sn1 86.0(6) . . ?
C71 Mo1 Sn2 75.2(8) . . ?
C70 Mo1 Sn2 77.2(6) . . ?
C66 Mo1 Sn2 86.9(8) . . ?
C69 Mo1 Sn2 113.2(6) . . ?
C65 Mo1 Sn2 85.5(6) . . ?
C67 Mo1 Sn2 118.2(7) . . ?
C68 Mo1 Sn2 142.5(6) . . ?
Sn1 Mo1 Sn2 131.57(9) . . ?
C66 C65 C69 113(3) . . ?
C66 C65 Mo1 73(2) . . ?
C69 C65 Mo1 72.1(16) . . ?
C65 C66 C67 110(3) . . ?
C65 C66 Mo1 76(2) . . ?
C67 C66 Mo1 77.4(18) . . ?
C68 C67 C66 112(2) . . ?
C68 C67 Mo1 74.2(17) . . ?
C66 C67 Mo1 68.7(17) . . ?
C67 C68 C69 99.0(19) . . ?
C67 C68 Mo1 73.1(17) . . ?
C69 C68 Mo1 66.5(13) . . ?
C65 C69 C68 105(2) . . ?
C65 C69 Mo1 74.5(17) . . ?
C68 C69 Mo1 74.6(14) . . ?
O1 C70 Mo1 177(2) . . ?
O2 C71 Mo1 176(2) . . ?
C73 C72 C77 120.0 . . ?
C73 C72 Cl1 121.6(11) . . ?
C77 C72 Cl1 118.4(11) . . ?
C74 C73 C72 120.0 . . ?
C74 C73 Cl2 121.6(11) . . ?
C72 C73 Cl2 118.2(11) . . ?
C73 C74 C75 120.0 . . ?
C76 C75 C74 120.0 . . ?
C77 C76 C75 120.0 . . ?
C76 C77 C72 120.0 . . ?
C79 C78 C83 120.6(17) . . ?
C79 C78 Cl3 121.6(17) . . ?
C83 C78 Cl3 117.6(14) . . ?
C80 C79 C78 119.9(17) . . ?
C80 C79 Cl4 121.1(16) . . ?
C78 C79 Cl4 119.0(16) . . ?
C79 C80 C81 119.8(17) . . ?
C82 C81 C80 120.2(18) . . ?
C81 C82 C83 120.3(18) . . ?
C82 C83 C78 118.9(17) . . ?
C85 C84 C89 118.6(18) . . ?
C85 C84 Cl5 120.1(18) . . ?
C89 C84 Cl5 121(2) . . ?
C86 C85 C84 122.3(19) . . ?
C86 C85 Cl6 119(2) . . ?
C84 C85 Cl6 117.8(17) . . ?
C85 C86 C87 119.6(19) . . ?
C88 C87 C86 116.9(18) . . ?
C89 C88 C87 124.6(19) . . ?
C88 C89 C84 117.8(18) . . ?
C91 C90 C95 120.5(18) . . ?
C91 C90 Cl7 122.2(16) . . ?
C95 C90 Cl7 117.3(16) . . ?
C92 C91 C90 122.1(18) . . ?
C92 C91 Cl8 118.6(15) . . ?
C90 C91 Cl8 119.3(17) . . ?
C91 C92 C93 116.8(17) . . ?
C94 C93 C92 121.0(18) . . ?
C95 C94 C93 122(2) . . ?
C94 C95 C90 117.4(17) . . ?

loop_
_geom_bond_atom_site_label_1
_geom_bond_atom_site_label_2
_geom_bond_distance
_geom_bond_site_symmetry_2
_geom_bond_publ_flag
Sn1 N3 2.173(19) . ?
Sn1 N7 2.177(15) . ?
Sn1 N1 2.193(18) . ?
Sn1 N5 2.194(19) . ?
Sn1 Mo1 2.678(2) . ?
N1 C1 1.32(3) . ?
N1 C8 1.36(3) . ?
N2 C32 1.32(3) . ?
N2 C1 1.35(3) . ?
N3 C9 1.35(3) . ?
N3 C16 1.38(3) . ?
N4 C16 1.29(3) . ?
N4 C17 1.35(3) . ?
N5 C17 1.35(3) . ?
N5 C24 1.36(3) . ?
N6 C24 1.25(3) . ?
N6 C25 1.34(3) . ?
N7 C32 1.39(3) . ?
N7 C25 1.39(3) . ?
N8 C9 1.29(3) . ?
N8 C8 1.45(3) . ?
C1 C2 1.45(3) . ?
C2 C7 1.35(3) . ?
C2 C3 1.40(4) . ?
C3 C4 1.34(3) . ?
C4 C5 1.40(4) . ?
C5 C6 1.38(4) . ?
C6 C7 1.39(3) . ?
C7 C8 1.39(3) . ?
C9 C10 1.47(4) . ?
C10 C11 1.40(3) . ?
C10 C15 1.41(4) . ?
C11 C12 1.41(4) . ?
C12 C13 1.36(4) . ?
C13 C14 1.36(4) . ?
C14 C15 1.39(4) . ?
C15 C16 1.46(3) . ?
C17 C18 1.47(3) . ?
C18 C23 1.35(3) . ?
C18 C19 1.39(3) . ?
C19 C20 1.35(3) . ?
C20 C21 1.38(4) . ?
C21 C22 1.30(4) . ?
C22 C23 1.44(3) . ?
C23 C24 1.53(4) . ?
C25 C26 1.42(4) . ?
C26 C31 1.32(3) . ?
C26 C27 1.42(3) . ?
C27 C28 1.33(4) . ?
C28 C29 1.46(4) . ?
C29 C30 1.39(3) . ?
C30 C31 1.34(4) . ?
C31 C32 1.48(3) . ?
Sn2 N13 2.10(2) . ?
Sn2 N15 2.12(2) . ?
Sn2 N11 2.14(2) . ?
Sn2 N9 2.193(18) . ?
Sn2 Mo1 2.695(2) . ?
N9 C40 1.34(3) . ?
N9 C33 1.44(3) . ?
N10 C41 1.36(3) . ?
N10 C40 1.37(3) . ?
N11 C41 1.35(3) . ?
N11 C48 1.43(3) . ?
N12 C49 1.28(3) . ?
N12 C48 1.33(3) . ?
N13 C56 1.33(3) . ?
N13 C49 1.49(4) . ?
N14 C57 1.26(3) . ?
N14 C56 1.29(3) . ?
N15 C57 1.44(3) . ?
N15 C64 1.46(3) . ?
N16 C33 1.25(3) . ?
N16 C64 1.33(3) . ?
C33 C34 1.42(3) . ?
C34 C39 1.38(4) . ?
C34 C35 1.46(4) . ?
C35 C36 1.44(3) . ?
C36 C37 1.43(4) . ?
C37 C38 1.32(4) . ?
C38 C39 1.43(4) . ?
C39 C40 1.41(4) . ?
C41 C42 1.40(4) . ?
C42 C47 1.43(3) . ?
C42 C43 1.43(3) . ?
C43 C44 1.43(4) . ?
C44 C45 1.32(4) . ?
C45 C46 1.34(4) . ?
C46 C47 1.40(4) . ?
C47 C48 1.43(4) . ?
C49 C50 1.45(3) . ?
C50 C55 1.34(4) . ?
C50 C51 1.42(4) . ?
C51 C52 1.45(4) . ?
C52 C53 1.43(4) . ?
C53 C54 1.34(4) . ?
C54 C55 1.34(3) . ?
C55 C56 1.53(4) . ?
C57 C58 1.43(4) . ?
C58 C59 1.37(3) . ?
C58 C63 1.45(3) . ?
C59 C60 1.37(4) . ?
C60 C61 1.40(4) . ?
C61 C62 1.35(3) . ?
C62 C63 1.42(4) . ?
C63 C64 1.44(4) . ?
Mo1 C71 1.93(3) . ?
Mo1 C70 2.05(3) . ?
Mo1 C66 2.27(3) . ?
Mo1 C69 2.28(3) . ?
Mo1 C65 2.30(3) . ?
Mo1 C67 2.38(3) . ?
Mo1 C68 2.39(3) . ?
O1 C70 1.11(3) . ?
O2 C71 1.18(3) . ?
C65 C66 1.22(4) . ?
C65 C69 1.31(3) . ?
C66 C67 1.36(4) . ?
C67 C68 1.34(3) . ?
C68 C69 1.56(2) . ?
Cl1 C72 1.713(13) . ?
Cl2 C73 1.752(17) . ?
Cl3 C78 1.73(2) . ?
Cl4 C79 1.72(2) . ?
Cl5 C84 1.64(2) . ?
Cl6 C85 1.65(2) . ?
Cl7 C90 1.74(2) . ?
Cl8 C91 1.73(2) . ?
C72 C73 1.3900 . ?
C72 C77 1.3900 . ?
C73 C74 1.3900 . ?
C74 C75 1.3900 . ?
C75 C76 1.3900 . ?
C76 C77 1.3900 . ?
C78 C79 1.389(16) . ?
C78 C83 1.402(17) . ?
C79 C80 1.376(17) . ?
C80 C81 1.400(17) . ?
C81 C82 1.385(17) . ?
C82 C83 1.387(17) . ?
C84 C85 1.409(17) . ?
C84 C89 1.409(17) . ?
C85 C86 1.379(17) . ?
C86 C87 1.413(17) . ?
C87 C88 1.398(17) . ?
C88 C89 1.377(17) . ?
C90 C91 1.394(16) . ?
C90 C95 1.418(16) . ?
C91 C92 1.384(17) . ?
C92 C93 1.416(16) . ?
C93 C94 1.392(17) . ?
C94 C95 1.373(17) . ?
